data_7714761
loop_
_publ_author_name
'Maryunina, Kseniya'
'Nigomedyanova, Daria'
'Morozov, Vitaly'
'Smirnova, Kristina'
'Letyagin, Gleb'
'Romanenko, Galina'
'Efimov, Nikolay'
'Bogomyakov, Artem'
'Ovcharenko, Victor'

_publ_section_title
;
 Ferrocenyl-substituted nitronyl nitroxide in the design of
 one-dimensional magnets.
;
_journal_issue 4
_journal_name_full 'Dalton transactions (Cambridge, England : 2003)'
_journal_page_first 1714
_journal_page_last 1721
_journal_paper_doi 10.1039/d3dt03858k
_journal_volume 53
_journal_year 2024
_chemical_formula_sum 'C64 H48 Cu3 F36 Fe2 N4 O16'
_chemical_formula_weight 2115.38
_space_group_crystal_system triclinic
_space_group_IT_number 2
_space_group_name_Hall '-P 1'
_space_group_name_H-M_alt 'P -1'
_atom_sites_solution_hydrogens geom
_audit_creation_method SHELXL-2018/3
_audit_update_record
;
2023-09-28 deposited with the CCDC.	2023-12-18 downloaded from the CCDC.
;
_cell_angle_alpha 86.613(5)
_cell_angle_beta 71.390(5)
_cell_angle_gamma 83.519(6)
_cell_formula_units_Z 1
_cell_length_a 12.2065(12)
_cell_length_b 12.3811(12)
_cell_length_c 14.0205(13)
_cell_measurement_reflns_used 8713
_cell_measurement_temperature 296(2)
_cell_measurement_theta_max 22.06
_cell_measurement_theta_min 2.28
_cell_volume 1994.7(3)
_computing_cell_refinement 'Bruker SAINT'
_computing_data_collection 'Bruker APEX2'
_computing_data_reduction 'Bruker SAINT'
_computing_molecular_graphics 'Bruker SHELXTL'
_computing_publication_material 'Bruker SHELXTL'
_computing_structure_refinement 'SHELXL-2018/3 (Sheldrick, 2018)'
_computing_structure_solution 'SHELXS-97 (Sheldrick, 2008)'
_diffrn_ambient_temperature 296(2)
_diffrn_measured_fraction_theta_full 0.998
_diffrn_measured_fraction_theta_max 0.980
_diffrn_measurement_device_type 'Bruker APEX-II CCD'
_diffrn_measurement_method '\f and \w scans'
_diffrn_radiation_type MoK\a
_diffrn_radiation_wavelength 0.71073
_diffrn_reflns_av_R_equivalents 0.0550
_diffrn_reflns_av_unetI/netI 0.0712
_diffrn_reflns_Laue_measured_fraction_full 0.998
_diffrn_reflns_Laue_measured_fraction_max 0.980
_diffrn_reflns_limit_h_max 16
_diffrn_reflns_limit_h_min -16
_diffrn_reflns_limit_k_max 17
_diffrn_reflns_limit_k_min -17
_diffrn_reflns_limit_l_max 18
_diffrn_reflns_limit_l_min -19
_diffrn_reflns_number 38678
_diffrn_reflns_point_group_measured_fraction_full 0.998
_diffrn_reflns_point_group_measured_fraction_max 0.980
_diffrn_reflns_theta_full 25.242
_diffrn_reflns_theta_max 29.602
_diffrn_reflns_theta_min 1.769
_exptl_absorpt_coefficient_mu 1.290
_exptl_absorpt_correction_T_max 0.3977
_exptl_absorpt_correction_T_min 0.3283
_exptl_absorpt_correction_type multi-scan
_exptl_crystal_colour dark_brown
_exptl_crystal_density_diffrn 1.761
_exptl_crystal_description block
_exptl_crystal_F_000 1051
_exptl_crystal_size_max 0.50
_exptl_crystal_size_mid 0.35
_exptl_crystal_size_min 0.15
_refine_diff_density_max 0.411
_refine_diff_density_min -0.445
_refine_diff_density_rms 0.056
_refine_ls_extinction_method none
_refine_ls_goodness_of_fit_ref 0.773
_refine_ls_hydrogen_treatment constr
_refine_ls_matrix_type full
_refine_ls_number_parameters 743
_refine_ls_number_reflns 10991
_refine_ls_number_restraints 6
_refine_ls_restrained_S_all 0.773
_refine_ls_R_factor_all 0.1004
_refine_ls_R_factor_gt 0.0376
_refine_ls_shift/su_max 0.001
_refine_ls_shift/su_mean 0.000
_refine_ls_structure_factor_coef Fsqd
_refine_ls_weighting_details 'w=1/[\s^2^(Fo^2^)+(0.0504P)^2^] where P=(Fo^2^+2Fc^2^)/3'
_refine_ls_weighting_scheme calc
_refine_ls_wR_factor_gt 0.0814
_refine_ls_wR_factor_ref 0.0978
_reflns_Friedel_coverage 0.000
_reflns_number_gt 4993
_reflns_number_total 10991
_reflns_threshold_expression 'I > 2\s(I)'
_cod_data_source_file d3dt03858k2.cif
_cod_data_source_block 2218s
_cod_depositor_comments 'Adding full bibliography for 7714760--7714766.cif.'
_cod_database_code 7714761
_shelx_shelxl_version_number 2018/3
_shelx_space_group_comment
; 
The symmetry employed for this shelxl refinement is uniquely defined 
by the following loop, which should always be used as a source of 
symmetry information in preference to the above space-group names. 
They are only intended as comments. 
;

loop_
_space_group_symop_operation_xyz
'x, y, z'
'-x, -y, -z'

loop_
_atom_site_label
_atom_site_type_symbol
_atom_site_fract_x
_atom_site_fract_y
_atom_site_fract_z
_atom_site_U_iso_or_equiv
_atom_site_adp_type
_atom_site_occupancy
_atom_site_site_symmetry_order
_atom_site_calc_flag
_atom_site_refinement_flags_posn
_atom_site_refinement_flags_adp
_atom_site_refinement_flags_occupancy
_atom_site_disorder_assembly
_atom_site_disorder_group
Fe Fe 0.38439(4) 0.20508(3) 0.78247(3) 0.07173(13) Uani 1 1 d . . . . .
Cu1 Cu 0.000000 0.500000 1.000000 0.05577(13) Uani 1 2 d S . P . .
Cu2 Cu 0.27665(3) 0.26878(2) 0.42650(2) 0.05818(10) Uani 1 1 d . . . . .
O1 O 0.12465(13) 0.47898(12) 1.05797(12) 0.0581(4) Uani 1 1 d . . . . .
C1 C 0.2694(3) 0.5140(3) 1.1244(3) 0.0724(8) Uani 1 1 d . . . . .
O2 O 0.01463(14) 0.65377(12) 0.97765(12) 0.0576(4) Uani 1 1 d . . . . .
C2 C 0.17799(19) 0.5537(2) 1.07296(17) 0.0518(6) Uani 1 1 d . . . . .
C3 C 0.1648(2) 0.66312(19) 1.04874(17) 0.0547(6) Uani 1 1 d . . . . .
H3 H 0.211420 0.709752 1.063622 0.066 Uiso 1 1 calc R U . . .
O3 O 0.13633(14) 0.27426(13) 0.53827(12) 0.0613(4) Uani 1 1 d . . . . .
O4 O 0.31347(15) 0.09432(13) 0.45727(13) 0.0661(5) Uani 1 1 d . . . . .
C4 C 0.0839(2) 0.70465(18) 1.00293(17) 0.0499(6) Uani 1 1 d . . . . .
O5 O 0.18978(14) 0.22117(14) 0.34034(12) 0.0643(4) Uani 1 1 d . . . . .
C5 C 0.0753(3) 0.8264(2) 0.9765(3) 0.0651(7) Uani 1 1 d . . . . .
F4 F 0.1560(9) 0.8750(8) 0.9999(9) 0.086(2) Uani 0.58(4) 1 d . . P A 1
F5 F 0.0963(14) 0.8439(14) 0.8787(10) 0.089(3) Uani 0.58(4) 1 d . . P A 1
F6 F -0.0242(13) 0.8718(11) 1.0209(15) 0.106(4) Uani 0.58(4) 1 d . . P A 1
F4A F -0.0387(17) 0.8694(17) 1.0011(17) 0.092(4) Uani 0.42(4) 1 d . . P A 2
F5A F 0.114(4) 0.8875(14) 1.027(3) 0.132(6) Uani 0.42(4) 1 d . . P A 2
F6A F 0.120(2) 0.8445(18) 0.8818(14) 0.098(6) Uani 0.42(4) 1 d . . P A 2
C6 C -0.0279(3) 0.2269(3) 0.6643(3) 0.0766(8) Uani 1 1 d . . . . .
O6 O 0.41398(14) 0.27706(15) 0.31316(12) 0.0687(5) Uani 1 1 d . . . . .
C7 C 0.0898(2) 0.1930(2) 0.58677(18) 0.0576(6) Uani 1 1 d . . . . .
C8 C 0.1289(2) 0.0859(2) 0.5803(2) 0.0712(7) Uani 1 1 d . . . . .
H8 H 0.080834 0.036814 0.621035 0.085 Uiso 1 1 calc R U . . .
C9 C 0.2378(2) 0.0443(2) 0.5157(2) 0.0661(7) Uani 1 1 d . . . . .
C10 C 0.2671(5) -0.0808(3) 0.5176(4) 0.1014(12) Uani 1 1 d . . . . .
C11 C 0.1621(3) 0.1275(4) 0.2106(3) 0.0968(11) Uani 1 1 d . . . . .
C12 C 0.2403(2) 0.1793(2) 0.25712(19) 0.0567(6) Uani 1 1 d . U . . .
C13 C 0.3561(2) 0.1776(2) 0.20211(18) 0.0632(7) Uani 1 1 d . . . . .
H13 H 0.383561 0.140019 0.142222 0.076 Uiso 1 1 calc R U . . .
C14 C 0.4318(2) 0.2289(2) 0.23232(18) 0.0614(7) Uani 1 1 d . . . . .
C15 C 0.5551(3) 0.2347(5) 0.1602(3) 0.0996(13) Uani 1 1 d . . . . .
C1P C 0.4310(6) 0.3337(4) 0.8388(5) 0.1351(17) Uani 1 1 d . . . . .
H1P H 0.409307 0.406792 0.828449 0.162 Uiso 1 1 calc R U . . .
C2P C 0.5327(5) 0.2683(6) 0.7774(4) 0.1342(16) Uani 1 1 d . . . . .
H2P H 0.588914 0.290473 0.719556 0.161 Uiso 1 1 calc R U . . .
C3P C 0.5283(5) 0.1664(6) 0.8229(5) 0.1433(18) Uani 1 1 d . . . . .
H3P H 0.583653 0.107766 0.800003 0.172 Uiso 1 1 calc R U . . .
C4P C 0.4310(6) 0.1624(5) 0.9070(4) 0.1521(19) Uani 1 1 d . . . . .
H4P H 0.409352 0.102209 0.948906 0.183 Uiso 1 1 calc R U . . .
C5P C 0.3726(5) 0.2652(6) 0.9163(4) 0.1451(18) Uani 1 1 d . . . . .
H5P H 0.303998 0.285841 0.967080 0.174 Uiso 1 1 calc R U . . .
O1R O 0.14460(16) 0.43435(14) 0.82216(13) 0.0769(5) Uani 1 1 d . . . . .
N2R N 0.19068(17) 0.44640(16) 0.72783(15) 0.0581(5) Uani 1 1 d . . . . .
C3R C 0.1832(3) 0.5535(2) 0.6744(2) 0.0730(8) Uani 1 1 d . . . . .
C6R C 0.2492(3) 0.5269(2) 0.5659(2) 0.0809(9) Uani 1 1 d . . . . .
N9R N 0.29111(17) 0.40990(15) 0.57336(15) 0.0552(5) Uani 1 1 d . . . . .
O10R O 0.35190(14) 0.35613(13) 0.49284(11) 0.0592(4) Uani 1 1 d . . . . .
C11R C 0.2570(2) 0.36712(19) 0.66648(17) 0.0500(6) Uani 1 1 d . . . . .
C12R C 0.2840(2) 0.25731(19) 0.69496(18) 0.0532(6) Uani 1 1 d . . . . .
C13R C 0.3816(2) 0.1845(2) 0.64099(19) 0.0624(7) Uani 1 1 d . . . . .
H13R H 0.438902 0.200893 0.581540 0.075 Uiso 1 1 calc R U . . .
C14R C 0.3751(3) 0.0843(2) 0.6939(2) 0.0796(8) Uani 1 1 d . . . . .
H14R H 0.427488 0.022777 0.675501 0.096 Uiso 1 1 calc R U . . .
C15R C 0.2771(3) 0.0928(2) 0.7784(3) 0.0898(9) Uani 1 1 d . . . . .
H15R H 0.252630 0.037350 0.825626 0.108 Uiso 1 1 calc R U . . .
C16R C 0.2208(2) 0.1988(2) 0.7810(2) 0.0780(8) Uani 1 1 d . . . . .
H16R H 0.153795 0.225718 0.830481 0.094 Uiso 1 1 calc R U . . .
F1A F 0.3438(10) 0.4425(11) 1.0784(9) 0.121(3) Uani 0.5 1 d . . P B 1
F2A F 0.2172(7) 0.4706(11) 1.2144(6) 0.114(3) Uani 0.5 1 d . . P B 1
F3A F 0.3181(12) 0.5924(7) 1.1446(12) 0.129(5) Uani 0.5 1 d . . P B 1
F7A F -0.0339(11) 0.3233(8) 0.7010(11) 0.157(7) Uani 0.5 1 d . . P C 1
F8A F -0.0444(7) 0.1625(10) 0.7458(6) 0.100(3) Uani 0.5 1 d . . P C 1
F9A F -0.1063(8) 0.2209(12) 0.6270(11) 0.154(6) Uani 0.5 1 d . . P C 1
F10A F 0.1733(8) -0.1344(5) 0.5510(11) 0.138(5) Uani 0.560(15) 1 d . . P D 1
F11A F 0.3140(9) -0.1194(7) 0.4261(6) 0.126(3) Uani 0.560(15) 1 d . . P D 1
F12A F 0.3445(17) -0.1094(8) 0.5588(14) 0.176(7) Uani 0.560(15) 1 d . . P D 1
F13A F 0.0627(3) 0.1067(3) 0.2716(3) 0.1280(15) Uani 0.787(3) 1 d . . P E 1
F14A F 0.1297(4) 0.2067(3) 0.1468(3) 0.1512(13) Uani 0.787(3) 1 d . . P E 1
F15A F 0.2089(3) 0.0449(3) 0.1574(4) 0.1338(16) Uani 0.787(3) 1 d . . P E 1
F16A F 0.5779(5) 0.3411(7) 0.1437(7) 0.135(2) Uani 0.80(2) 1 d . . P F 1
F17A F 0.6311(4) 0.1902(4) 0.2051(4) 0.1175(14) Uani 0.80(2) 1 d . . P F 1
F18A F 0.5755(6) 0.1930(15) 0.0736(6) 0.174(4) Uani 0.80(2) 1 d . . P F 1
F1B F 0.2686(14) 0.5746(12) 1.1944(10) 0.153(6) Uani 0.5 1 d . . P B 2
F2B F 0.3723(6) 0.5144(16) 1.0597(8) 0.156(5) Uani 0.5 1 d . . P B 2
F3B F 0.2615(14) 0.4173(9) 1.1585(16) 0.159(5) Uani 0.5 1 d . . P B 2
F7B F -0.0807(8) 0.1494(9) 0.7200(9) 0.152(5) Uani 0.5 1 d . . P C 2
F8B F -0.1046(10) 0.2767(11) 0.6272(9) 0.129(5) Uani 0.5 1 d . . P C 2
F9B F -0.0138(11) 0.2961(10) 0.7239(9) 0.138(5) Uani 0.5 1 d . . P C 2
F10B F 0.3725(10) -0.1056(11) 0.5130(18) 0.186(10) Uani 0.440(15) 1 d . . P D 2
F11B F 0.2246(15) -0.1162(8) 0.6196(11) 0.145(6) Uani 0.440(15) 1 d . . P D 2
F12B F 0.236(3) -0.1232(12) 0.465(3) 0.287(13) Uani 0.440(15) 1 d . . P D 2
F13B F 0.2095(15) 0.1035(17) 0.1249(14) 0.1280(15) Uani 0.213(3) 1 d . . P E 2
F14B F 0.1575(12) 0.0210(11) 0.2751(11) 0.1512(13) Uani 0.213(3) 1 d . . P E 2
F15B F 0.0708(17) 0.1610(14) 0.2394(17) 0.1338(16) Uani 0.213(3) 1 d . . P E 2
F16B F 0.5824(16) 0.1335(19) 0.109(2) 0.115(7) Uani 0.20(2) 1 d . . P F 2
F17B F 0.563(3) 0.297(3) 0.097(3) 0.145(15) Uani 0.20(2) 1 d . . P F 2
F18B F 0.629(2) 0.224(5) 0.1955(19) 0.174(4) Uani 0.20(2) 1 d . . P F 2
C4X C 0.2806(7) 0.6120(6) 0.7089(6) 0.088(2) Uani 0.5 1 d . . P G 1
H4XA H 0.354563 0.569582 0.686371 0.132 Uiso 0.5 1 calc R U P G 1
H4XB H 0.287461 0.683928 0.679415 0.132 Uiso 0.5 1 calc R U P G 1
H4XC H 0.255939 0.616340 0.780961 0.132 Uiso 0.5 1 calc R U P G 1
C5X C 0.0752(7) 0.6196(6) 0.7096(5) 0.086(2) Uani 0.5 1 d . . P G 1
H5XA H 0.079210 0.686260 0.670628 0.128 Uiso 0.5 1 calc R U P G 1
H5XB H 0.013963 0.581415 0.702749 0.128 Uiso 0.5 1 calc R U P G 1
H5XC H 0.059703 0.635437 0.779161 0.128 Uiso 0.5 1 calc R U P G 1
C7X C 0.3237(9) 0.5910(5) 0.4934(6) 0.095(2) Uani 0.5 1 d . . P H 1
H7XA H 0.288069 0.664401 0.495312 0.142 Uiso 0.5 1 calc R U P H 1
H7XB H 0.395772 0.590057 0.507578 0.142 Uiso 0.5 1 calc R U P H 1
H7XC H 0.338304 0.562541 0.427837 0.142 Uiso 0.5 1 calc R U P H 1
C8X C 0.1361(8) 0.5193(6) 0.5186(6) 0.090(2) Uani 0.5 1 d . . P H 1
H8XA H 0.079869 0.476285 0.563845 0.135 Uiso 0.5 1 calc R U P H 1
H8XB H 0.100171 0.591163 0.511849 0.135 Uiso 0.5 1 calc R U P H 1
H8XC H 0.165309 0.486255 0.453959 0.135 Uiso 0.5 1 calc R U P H 1
C4Y C 0.1817(12) 0.6452(6) 0.7295(6) 0.128(4) Uani 0.5 1 d . . P G 2
H4YA H 0.176824 0.709839 0.689089 0.192 Uiso 0.5 1 calc R U P G 2
H4YB H 0.115721 0.647738 0.789398 0.192 Uiso 0.5 1 calc R U P G 2
H4YC H 0.251669 0.640695 0.747541 0.192 Uiso 0.5 1 calc R U P G 2
C5Y C 0.0464(6) 0.5562(7) 0.6709(6) 0.103(2) Uani 0.5 1 d . . P G 2
H5YA H 0.040566 0.495279 0.634031 0.155 Uiso 0.5 1 calc R U P G 2
H5YB H -0.006206 0.552254 0.738263 0.155 Uiso 0.5 1 calc R U P G 2
H5YC H 0.026689 0.622496 0.638297 0.155 Uiso 0.5 1 calc R U P G 2
C7Y C 0.3784(7) 0.5821(6) 0.5523(8) 0.127(3) Uani 0.5 1 d . . P H 2
H7YA H 0.401650 0.564440 0.611091 0.190 Uiso 0.5 1 calc R U P H 2
H7YB H 0.437799 0.552761 0.494104 0.190 Uiso 0.5 1 calc R U P H 2
H7YC H 0.367075 0.659718 0.544241 0.190 Uiso 0.5 1 calc R U P H 2
C8Y C 0.2226(10) 0.5554(7) 0.4803(6) 0.112(3) Uani 0.5 1 d . . P H 2
H8YA H 0.196459 0.631488 0.480881 0.134 Uiso 0.5 1 calc R U P H 2
H8YB H 0.290358 0.540769 0.422978 0.134 Uiso 0.5 1 calc R U P H 2
H8YC H 0.162238 0.514007 0.476556 0.134 Uiso 0.5 1 calc R U P H 2

loop_
_atom_site_aniso_label
_atom_site_aniso_U_11
_atom_site_aniso_U_22
_atom_site_aniso_U_33
_atom_site_aniso_U_23
_atom_site_aniso_U_13
_atom_site_aniso_U_12
Fe 0.0807(3) 0.0781(3) 0.0538(2) -0.0060(2) -0.0227(2) 0.0096(2)
Cu1 0.0586(3) 0.0408(2) 0.0771(3) 0.0034(2) -0.0332(2) -0.01081(19)
Cu2 0.05897(19) 0.0626(2) 0.04482(18) -0.00509(14) -0.00316(14) -0.00943(15)
O1 0.0605(10) 0.0461(9) 0.0768(12) -0.0008(8) -0.0333(9) -0.0082(8)
C1 0.068(2) 0.070(2) 0.090(3) -0.008(2) -0.0395(19) -0.0054(18)
O2 0.0611(10) 0.0441(9) 0.0738(11) 0.0031(8) -0.0288(9) -0.0112(8)
C2 0.0473(13) 0.0574(16) 0.0504(14) -0.0069(12) -0.0134(11) -0.0072(12)
C3 0.0558(14) 0.0513(15) 0.0587(16) -0.0061(12) -0.0153(12) -0.0187(12)
O3 0.0633(10) 0.0575(10) 0.0504(10) -0.0040(8) -0.0005(8) -0.0035(9)
O4 0.0641(11) 0.0597(11) 0.0604(11) -0.0009(9) -0.0022(9) 0.0007(9)
C4 0.0514(14) 0.0427(13) 0.0495(14) -0.0031(11) -0.0062(11) -0.0076(11)
O5 0.0535(10) 0.0796(12) 0.0544(11) -0.0046(9) -0.0083(8) -0.0077(9)
C5 0.068(2) 0.0477(16) 0.077(2) -0.0021(16) -0.016(2) -0.0145(15)
F4 0.090(5) 0.044(3) 0.131(4) 0.005(3) -0.038(4) -0.028(3)
F5 0.124(7) 0.074(5) 0.081(7) 0.021(4) -0.044(7) -0.032(5)
F6 0.077(5) 0.048(3) 0.141(8) 0.013(5) 0.033(6) -0.001(3)
F4A 0.093(7) 0.052(5) 0.123(7) 0.001(4) -0.031(7) 0.010(4)
F5A 0.208(17) 0.053(4) 0.192(13) -0.020(7) -0.144(13) -0.009(8)
F6A 0.086(6) 0.069(7) 0.094(12) 0.027(7) 0.027(7) -0.005(4)
C6 0.063(2) 0.074(2) 0.077(2) 0.000(2) 0.0012(18) -0.0110(18)
O6 0.0596(10) 0.0960(13) 0.0473(10) -0.0077(10) -0.0063(8) -0.0227(10)
C7 0.0527(14) 0.0635(17) 0.0503(15) -0.0039(13) -0.0064(12) -0.0077(13)
C8 0.0625(17) 0.0566(17) 0.080(2) 0.0012(14) -0.0003(14) -0.0107(14)
C9 0.0705(18) 0.0525(16) 0.0689(19) -0.0043(14) -0.0145(15) -0.0006(14)
C10 0.102(3) 0.064(3) 0.115(4) 0.000(3) -0.004(3) -0.006(2)
C11 0.069(2) 0.129(3) 0.083(3) -0.022(3) -0.007(2) -0.014(2)
C12 0.0551(14) 0.0575(15) 0.0570(16) 0.0020(13) -0.0172(12) -0.0061(12)
C13 0.0556(15) 0.0837(19) 0.0473(15) -0.0139(13) -0.0105(12) -0.0051(14)
C14 0.0498(14) 0.0845(19) 0.0423(15) -0.0020(14) -0.0038(12) -0.0061(13)
C15 0.059(2) 0.176(4) 0.062(3) -0.026(3) -0.0080(18) -0.026(3)
C1P 0.190(5) 0.101(3) 0.166(5) -0.026(4) -0.130(4) 0.000(4)
C2P 0.134(4) 0.154(5) 0.149(4) -0.015(4) -0.083(4) -0.037(4)
C3P 0.128(4) 0.190(6) 0.132(5) -0.034(4) -0.081(4) 0.035(4)
C4P 0.224(6) 0.162(5) 0.095(4) -0.006(3) -0.098(4) 0.021(5)
C5P 0.227(6) 0.132(4) 0.090(3) -0.046(3) -0.077(4) 0.027(5)
O1R 0.0937(13) 0.0711(12) 0.0472(11) -0.0026(9) -0.0025(10) 0.0114(10)
N2R 0.0684(13) 0.0523(13) 0.0474(13) -0.0036(10) -0.0108(11) -0.0016(10)
C3R 0.105(2) 0.0477(16) 0.0564(17) 0.0007(14) -0.0153(16) 0.0044(16)
C6R 0.123(3) 0.0417(15) 0.0577(19) 0.0037(14) -0.0029(18) -0.0011(16)
N9R 0.0686(13) 0.0457(12) 0.0461(13) -0.0042(10) -0.0090(10) -0.0101(10)
O10R 0.0686(10) 0.0548(10) 0.0463(10) -0.0072(8) -0.0041(8) -0.0114(8)
C11R 0.0549(14) 0.0484(14) 0.0435(14) -0.0033(12) -0.0098(11) -0.0074(11)
C12R 0.0571(14) 0.0476(14) 0.0518(15) -0.0003(12) -0.0139(12) -0.0028(12)
C13R 0.0720(17) 0.0559(16) 0.0570(16) -0.0052(13) -0.0194(13) 0.0027(13)
C14R 0.096(2) 0.0541(18) 0.091(2) -0.0053(16) -0.038(2) 0.0118(16)
C15R 0.095(2) 0.064(2) 0.101(3) 0.0267(18) -0.021(2) -0.0101(18)
C16R 0.0684(17) 0.0685(19) 0.080(2) 0.0224(16) -0.0050(15) -0.0035(15)
F1A 0.097(6) 0.131(7) 0.148(9) -0.062(6) -0.068(6) 0.059(5)
F2A 0.121(4) 0.144(9) 0.094(4) 0.021(4) -0.062(3) -0.011(5)
F3A 0.149(9) 0.087(5) 0.219(13) 0.006(7) -0.142(9) -0.044(6)
F7A 0.125(9) 0.066(3) 0.191(12) -0.046(5) 0.083(8) -0.015(4)
F8A 0.077(5) 0.128(6) 0.064(3) -0.002(3) 0.021(3) -0.011(4)
F9A 0.044(3) 0.234(15) 0.177(8) -0.049(9) -0.023(4) 0.011(6)
F10A 0.126(5) 0.059(3) 0.179(10) -0.010(4) 0.026(6) -0.025(3)
F11A 0.155(6) 0.075(3) 0.116(5) -0.039(3) 0.003(5) 0.007(3)
F12A 0.279(18) 0.089(4) 0.210(11) -0.028(6) -0.164(13) 0.044(8)
F13A 0.093(2) 0.162(3) 0.131(3) -0.012(2) -0.0154(18) -0.075(2)
F14A 0.158(3) 0.179(3) 0.171(3) 0.044(3) -0.122(3) -0.055(3)
F15A 0.109(2) 0.136(3) 0.166(4) -0.086(3) -0.038(2) -0.022(2)
F16A 0.097(2) 0.178(5) 0.111(4) 0.030(3) 0.005(2) -0.063(3)
F17A 0.0549(15) 0.146(3) 0.143(4) -0.020(2) -0.0226(17) 0.0087(19)
F18A 0.090(3) 0.344(12) 0.075(4) -0.082(6) 0.023(2) -0.070(5)
F1B 0.175(10) 0.178(14) 0.143(7) -0.095(8) -0.117(7) 0.081(8)
F2B 0.049(3) 0.247(12) 0.152(7) 0.051(9) -0.023(3) 0.010(6)
F3B 0.192(11) 0.093(5) 0.273(14) 0.085(7) -0.189(10) -0.062(6)
F7B 0.073(5) 0.100(5) 0.209(11) 0.061(6) 0.045(5) -0.003(4)
F8B 0.092(5) 0.167(9) 0.104(5) -0.003(6) -0.023(3) 0.057(6)
F9B 0.086(4) 0.207(14) 0.100(4) -0.080(7) 0.006(3) 0.007(6)
F10B 0.114(8) 0.093(6) 0.252(18) 0.021(8) 0.051(10) 0.065(5)
F11B 0.153(7) 0.062(4) 0.159(9) 0.039(5) 0.016(8) 0.023(4)
F12B 0.37(3) 0.098(8) 0.49(4) -0.144(17) -0.27(3) 0.046(14)
F13B 0.093(2) 0.162(3) 0.131(3) -0.012(2) -0.0154(18) -0.075(2)
F14B 0.158(3) 0.179(3) 0.171(3) 0.044(3) -0.122(3) -0.055(3)
F15B 0.109(2) 0.136(3) 0.166(4) -0.086(3) -0.038(2) -0.022(2)
F16B 0.069(7) 0.130(14) 0.101(14) -0.042(10) 0.027(8) 0.034(8)
F17B 0.107(15) 0.14(2) 0.11(2) 0.060(17) 0.059(13) -0.001(13)
F18B 0.090(3) 0.344(12) 0.075(4) -0.082(6) 0.023(2) -0.070(5)
C4X 0.125(6) 0.067(5) 0.085(5) -0.009(4) -0.042(5) -0.031(4)
C5X 0.118(6) 0.057(4) 0.074(5) -0.009(3) -0.028(4) 0.019(4)
C7X 0.124(7) 0.052(4) 0.092(6) 0.006(4) -0.011(5) -0.011(5)
C8X 0.130(7) 0.066(4) 0.092(6) -0.001(4) -0.065(5) 0.008(4)
C4Y 0.228(12) 0.068(5) 0.081(6) -0.010(4) -0.033(7) -0.026(7)
C5Y 0.089(5) 0.104(6) 0.097(6) 0.024(5) -0.015(4) 0.019(5)
C7Y 0.085(5) 0.057(4) 0.210(11) -0.003(6) 0.000(6) -0.027(4)
C8Y 0.159(9) 0.092(6) 0.071(6) 0.003(5) -0.034(6) 0.034(6)

loop_
_atom_type_symbol
_atom_type_description
_atom_type_scat_dispersion_real
_atom_type_scat_dispersion_imag
_atom_type_scat_source
C C 0.0033 0.0016 'International Tables Vol C Tables 4.2.6.8 and 6.1.1.4'
H H 0.0000 0.0000 'International Tables Vol C Tables 4.2.6.8 and 6.1.1.4'
N N 0.0061 0.0033 'International Tables Vol C Tables 4.2.6.8 and 6.1.1.4'
O O 0.0106 0.0060 'International Tables Vol C Tables 4.2.6.8 and 6.1.1.4'
F F 0.0171 0.0103 'International Tables Vol C Tables 4.2.6.8 and 6.1.1.4'
Fe Fe 0.3463 0.8444 'International Tables Vol C Tables 4.2.6.8 and 6.1.1.4'
Cu Cu 0.3201 1.2651 'International Tables Vol C Tables 4.2.6.8 and 6.1.1.4'

loop_
_geom_angle_atom_site_label_1
_geom_angle_atom_site_label_2
_geom_angle_atom_site_label_3
_geom_angle
_geom_angle_site_symmetry_1
_geom_angle_site_symmetry_3
_geom_angle_publ_flag
C3P Fe C16R 158.3(3) . . ?
C3P Fe C5P 66.7(2) . . ?
C16R Fe C5P 106.89(19) . . ?
C3P Fe C13R 122.34(19) . . ?
C16R Fe C13R 69.02(11) . . ?
C5P Fe C13R 165.2(2) . . ?
C3P Fe C4P 40.06(18) . . ?
C16R Fe C4P 121.7(2) . . ?
C5P Fe C4P 39.88(17) . . ?
C13R Fe C4P 154.5(2) . . ?
C3P Fe C12R 159.2(2) . . ?
C16R Fe C12R 41.00(9) . . ?
C5P Fe C12R 126.25(19) . . ?
C13R Fe C12R 41.53(9) . . ?
C4P Fe C12R 160.2(2) . . ?
C3P Fe C15R 122.3(2) . . ?
C16R Fe C15R 40.78(11) . . ?
C5P Fe C15R 118.9(2) . . ?
C13R Fe C15R 67.88(12) . . ?
C4P Fe C15R 104.1(2) . . ?
C12R Fe C15R 68.55(11) . . ?
C3P Fe C1P 67.8(2) . . ?
C16R Fe C1P 121.8(2) . . ?
C5P Fe C1P 40.29(18) . . ?
C13R Fe C1P 128.8(2) . . ?
C4P Fe C1P 68.18(19) . . ?
C12R Fe C1P 110.35(14) . . ?
C15R Fe C1P 155.2(3) . . ?
C3P Fe C2P 39.85(18) . . ?
C16R Fe C2P 159.6(2) . . ?
C5P Fe C2P 68.5(2) . . ?
C13R Fe C2P 110.04(17) . . ?
C4P Fe C2P 68.4(2) . . ?
C12R Fe C2P 124.6(2) . . ?
C15R Fe C2P 159.2(2) . . ?
C1P Fe C2P 41.92(18) . . ?
C3P Fe C14R 107.19(18) . . ?
C16R Fe C14R 68.42(12) . . ?
C5P Fe C14R 152.7(2) . . ?
C13R Fe C14R 40.47(10) . . ?
C4P Fe C14R 118.0(2) . . ?
C12R Fe C14R 68.89(10) . . ?
C15R Fe C14R 39.93(12) . . ?
C1P Fe C14R 164.7(3) . . ?
C2P Fe C14R 125.0(2) . . ?
O1 Cu1 O1 180.0 . 2_567 ?
O1 Cu1 O2 92.56(6) . . ?
O1 Cu1 O2 87.44(6) 2_567 . ?
O1 Cu1 O2 87.44(6) . 2_567 ?
O1 Cu1 O2 92.56(6) 2_567 2_567 ?
O2 Cu1 O2 180.0 . 2_567 ?
O1 Cu1 O1R 90.83(7) . . ?
O1 Cu1 O1R 89.17(6) 2_567 . ?
O2 Cu1 O1R 97.51(6) . . ?
O2 Cu1 O1R 82.49(6) 2_567 . ?
O1 Cu1 O1R 89.17(6) . 2_567 ?
O1 Cu1 O1R 90.83(6) 2_567 2_567 ?
O2 Cu1 O1R 82.49(6) . 2_567 ?
O2 Cu1 O1R 97.51(6) 2_567 2_567 ?
O1R Cu1 O1R 180.00(8) . 2_567 ?
O1 Cu1 C2 158.66(6) . 2_567 ?
O1 Cu1 C2 21.34(6) 2_567 2_567 ?
O2 Cu1 C2 108.74(7) . 2_567 ?
O2 Cu1 C2 71.26(7) 2_567 2_567 ?
O1R Cu1 C2 85.27(6) . 2_567 ?
O1R Cu1 C2 94.73(6) 2_567 2_567 ?
O1 Cu1 C2 21.34(6) . . ?
O1 Cu1 C2 158.66(6) 2_567 . ?
O2 Cu1 C2 71.26(7) . . ?
O2 Cu1 C2 108.74(7) 2_567 . ?
O1R Cu1 C2 94.73(6) . . ?
O1R Cu1 C2 85.27(6) 2_567 . ?
C2 Cu1 C2 180.0 2_567 . ?
O6 Cu2 O3 174.85(7) . . ?
O6 Cu2 O10R 85.00(7) . . ?
O3 Cu2 O10R 92.93(7) . . ?
O6 Cu2 O5 91.54(7) . . ?
O3 Cu2 O5 89.11(7) . . ?
O10R Cu2 O5 163.21(7) . . ?
O6 Cu2 O4 94.75(7) . . ?
O3 Cu2 O4 90.39(7) . . ?
O10R Cu2 O4 110.86(7) . . ?
O5 Cu2 O4 85.77(7) . . ?
O6 Cu2 C14 21.91(7) . . ?
O3 Cu2 C14 159.92(7) . . ?
O10R Cu2 C14 106.87(7) . . ?
O5 Cu2 C14 70.98(7) . . ?
O4 Cu2 C14 85.72(7) . . ?
O6 Cu2 N9R 107.17(6) . . ?
O3 Cu2 N9R 70.21(6) . . ?
O10R Cu2 N9R 23.42(6) . . ?
O5 Cu2 N9R 149.76(7) . . ?
O4 Cu2 N9R 115.19(6) . . ?
C14 Cu2 N9R 129.02(7) . . ?
O6 Cu2 C7 163.93(8) . . ?
O3 Cu2 C7 21.15(7) . . ?
O10R Cu2 C7 103.85(7) . . ?
O5 Cu2 C7 83.64(7) . . ?
O4 Cu2 C7 69.67(7) . . ?
C14 Cu2 C7 145.91(7) . . ?
N9R Cu2 C7 83.87(6) . . ?
C2 O1 Cu1 124.61(15) . . ?
F3B C1 F1B 108.8(8) . . ?
F1A C1 F3A 110.4(7) . . ?
F3B C1 F2B 105.8(7) . . ?
F1B C1 F2B 105.5(7) . . ?
F1A C1 F2A 106.1(6) . . ?
F3A C1 F2A 103.7(6) . . ?
F1A C1 C2 114.2(4) . . ?
F3B C1 C2 113.1(4) . . ?
F1B C1 C2 113.5(6) . . ?
F3A C1 C2 112.4(5) . . ?
F2B C1 C2 109.6(5) . . ?
F2A C1 C2 109.3(4) . . ?
C4 O2 Cu1 125.22(14) . . ?
O1 C2 C3 128.5(2) . . ?
O1 C2 C1 113.3(2) . . ?
C3 C2 C1 118.2(2) . . ?
O1 C2 Cu1 34.05(10) . . ?
C3 C2 Cu1 94.46(14) . . ?
C1 C2 Cu1 147.34(18) . . ?
C4 C3 C2 121.4(2) . . ?
C7 O3 Cu2 125.74(15) . . ?
C9 O4 Cu2 119.86(16) . . ?
O2 C4 C3 127.7(2) . . ?
O2 C4 C5 113.7(2) . . ?
C3 C4 C5 118.7(2) . . ?
O2 C4 Cu1 33.65(10) . . ?
C3 C4 Cu1 94.03(14) . . ?
C5 C4 Cu1 147.30(18) . . ?
C12 O5 Cu2 122.07(15) . . ?
F6A C5 F5A 110.8(15) . . ?
F6 C5 F5 108.0(11) . . ?
F6 C5 F4 109.8(10) . . ?
F5 C5 F4 105.5(7) . . ?
F6A C5 F4A 105.9(13) . . ?
F5A C5 F4A 100.8(19) . . ?
F6 C5 C4 111.2(6) . . ?
F6A C5 C4 111.5(10) . . ?
F5A C5 C4 116.0(7) . . ?
F5 C5 C4 111.4(8) . . ?
F4 C5 C4 110.8(5) . . ?
F4A C5 C4 110.9(9) . . ?
F8B C6 F9B 104.6(8) . . ?
F8B C6 F7B 104.0(8) . . ?
F9B C6 F7B 107.3(9) . . ?
F9A C6 F7A 111.6(9) . . ?
F9A C6 F8A 109.6(9) . . ?
F7A C6 F8A 102.4(8) . . ?
F9A C6 C7 109.5(7) . . ?
F8B C6 C7 115.0(6) . . ?
F9B C6 C7 109.0(6) . . ?
F7B C6 C7 116.1(5) . . ?
F7A C6 C7 113.4(6) . . ?
F8A C6 C7 110.1(5) . . ?
C14 O6 Cu2 123.46(16) . . ?
O3 C7 C8 130.1(2) . . ?
O3 C7 C6 111.6(2) . . ?
C8 C7 C6 118.3(2) . . ?
O3 C7 Cu2 33.12(10) . . ?
C8 C7 Cu2 97.15(16) . . ?
C6 C7 Cu2 144.4(2) . . ?
C7 C8 C9 124.1(2) . . ?
O4 C9 C8 128.3(2) . . ?
O4 C9 C10 114.9(3) . . ?
C8 C9 C10 116.9(3) . . ?
O4 C9 Cu2 39.47(12) . . ?
C8 C9 Cu2 89.22(16) . . ?
C10 C9 Cu2 153.2(2) . . ?
F12B C10 F10B 115.9(14) . . ?
F12A C10 F11A 103.0(8) . . ?
F12A C10 F10A 114.8(9) . . ?
F11A C10 F10A 100.8(8) . . ?
F12B C10 F11B 114.7(17) . . ?
F10B C10 F11B 93.1(9) . . ?
F12B C10 C9 113.4(9) . . ?
F12A C10 C9 112.3(6) . . ?
F10B C10 C9 111.1(8) . . ?
F11A C10 C9 112.0(5) . . ?
F10A C10 C9 113.0(5) . . ?
F11B C10 C9 106.7(6) . . ?
F15B C11 F13B 123.5(14) . . ?
F15A C11 F13A 109.3(4) . . ?
F15A C11 F14A 106.7(4) . . ?
F13A C11 F14A 101.5(4) . . ?
F15B C11 C12 112.7(8) . . ?
F13B C11 C12 113.1(7) . . ?
F15A C11 C12 115.8(3) . . ?
F13A C11 C12 115.7(3) . . ?
F14A C11 C12 106.5(3) . . ?
F15B C11 F14B 99.9(13) . . ?
F13B C11 F14B 107.2(11) . . ?
C12 C11 F14B 95.1(4) . . ?
O5 C12 C13 127.6(2) . . ?
O5 C12 C11 115.2(2) . . ?
C13 C12 C11 117.2(2) . . ?
O5 C12 Cu2 36.26(11) . . ?
C13 C12 Cu2 92.09(15) . . ?
C11 C12 Cu2 150.1(2) . . ?
C14 C13 C12 122.3(2) . . ?
O6 C14 C13 128.6(2) . . ?
O6 C14 C15 112.9(2) . . ?
C13 C14 C15 118.5(3) . . ?
O6 C14 Cu2 34.63(10) . . ?
C13 C14 Cu2 94.40(15) . . ?
C15 C14 Cu2 146.9(2) . . ?
F17B C15 F18B 117(2) . . ?
F18A C15 F17A 110.8(8) . . ?
F18A C15 F16A 107.3(7) . . ?
F17A C15 F16A 104.2(5) . . ?
F17B C15 F16B 103(2) . . ?
F18B C15 F16B 97(2) . . ?
F17B C15 C14 114.5(14) . . ?
F18B C15 C14 116.5(13) . . ?
F18A C15 C14 115.4(4) . . ?
F17A C15 C14 109.3(4) . . ?
F16A C15 C14 109.3(5) . . ?
F16B C15 C14 104.4(10) . . ?
C5P C1P C2P 106.4(4) . . ?
C5P C1P Fe 69.3(2) . . ?
C2P C1P Fe 69.0(2) . . ?
C3P C2P C1P 105.5(5) . . ?
C3P C2P Fe 69.3(3) . . ?
C1P C2P Fe 69.0(3) . . ?
C2P C3P C4P 111.4(5) . . ?
C2P C3P Fe 70.8(3) . . ?
C4P C3P Fe 70.5(3) . . ?
C5P C4P C3P 106.5(5) . . ?
C5P C4P Fe 69.7(2) . . ?
C3P C4P Fe 69.4(2) . . ?
C4P C5P C1P 110.2(5) . . ?
C4P C5P Fe 70.5(2) . . ?
C1P C5P Fe 70.4(2) . . ?
N2R O1R Cu1 152.45(14) . . ?
O1R N2R C11R 124.4(2) . . ?
O1R N2R C3R 122.4(2) . . ?
C11R N2R C3R 113.1(2) . . ?
C4Y C3R N2R 115.6(4) . . ?
C5X C3R N2R 115.9(4) . . ?
C4Y C3R C6R 130.1(5) . . ?
C5X C3R C6R 126.2(4) . . ?
N2R C3R C6R 102.8(2) . . ?
C5X C3R C4X 107.3(5) . . ?
N2R C3R C4X 98.5(3) . . ?
C6R C3R C4X 102.0(4) . . ?
C4Y C3R C5Y 104.7(6) . . ?
N2R C3R C5Y 98.6(3) . . ?
C6R C3R C5Y 99.5(4) . . ?
C8Y C6R N9R 114.3(4) . . ?
C7X C6R N9R 116.7(4) . . ?
C8Y C6R C3R 130.4(5) . . ?
C7X C6R C3R 127.8(4) . . ?
N9R C6R C3R 102.5(2) . . ?
C7X C6R C8X 103.4(6) . . ?
N9R C6R C8X 101.6(3) . . ?
C3R C6R C8X 100.8(4) . . ?
C8Y C6R C7Y 105.8(6) . . ?
N9R C6R C7Y 98.5(3) . . ?
C3R C6R C7Y 100.2(4) . . ?
O10R N9R C11R 124.97(19) . . ?
O10R N9R C6R 120.81(19) . . ?
C11R N9R C6R 114.2(2) . . ?
O10R N9R Cu2 36.14(9) . . ?
C11R N9R Cu2 112.81(13) . . ?
C6R N9R Cu2 117.86(16) . . ?
N9R O10R Cu2 120.44(13) . . ?
N9R C11R N2R 107.4(2) . . ?
N9R C11R C12R 125.9(2) . . ?
N2R C11R C12R 126.7(2) . . ?
C16R C12R C11R 127.1(2) . . ?
C16R C12R C13R 106.7(2) . . ?
C11R C12R C13R 126.2(2) . . ?
C16R C12R Fe 68.99(15) . . ?
C11R C12R Fe 126.79(16) . . ?
C13R C12R Fe 69.18(13) . . ?
C14R C13R C12R 107.9(2) . . ?
C14R C13R Fe 70.06(15) . . ?
C12R C13R Fe 69.28(14) . . ?
C15R C14R C13R 108.4(3) . . ?
C15R C14R Fe 69.88(18) . . ?
C13R C14R Fe 69.47(15) . . ?
C14R C15R C16R 109.0(3) . . ?
C14R C15R Fe 70.19(17) . . ?
C16R C15R Fe 69.01(17) . . ?
C15R C16R C12R 108.0(3) . . ?
C15R C16R Fe 70.21(17) . . ?
C12R C16R Fe 70.01(15) . . ?

loop_
_geom_bond_atom_site_label_1
_geom_bond_atom_site_label_2
_geom_bond_distance
_geom_bond_site_symmetry_2
_geom_bond_publ_flag
Fe C3P 2.012(4) . ?
Fe C16R 2.014(3) . ?
Fe C5P 2.016(4) . ?
Fe C13R 2.026(2) . ?
Fe C4P 2.027(4) . ?
Fe C12R 2.028(2) . ?
Fe C15R 2.030(3) . ?
Fe C1P 2.031(4) . ?
Fe C2P 2.031(4) . ?
Fe C14R 2.034(3) . ?
Cu1 O1 1.9283(14) . ?
Cu1 O1 1.9283(14) 2_567 ?
Cu1 O2 1.9301(14) . ?
Cu1 O2 1.9301(14) 2_567 ?
Cu1 O1R 2.6645(17) . ?
Cu1 O1R 2.6645(17) 2_567 ?
Cu1 C2 2.834(2) 2_567 ?
Cu1 C2 2.834(2) . ?
Cu2 O6 1.9145(16) . ?
Cu2 O3 1.9150(16) . ?
Cu2 O10R 1.9409(16) . ?
Cu2 O5 1.9934(16) . ?
Cu2 O4 2.2018(17) . ?
Cu2 C14 2.811(2) . ?
Cu2 N9R 2.8374(19) . ?
Cu2 C7 2.845(2) . ?
O1 C2 1.253(2) . ?
C1 F1A 1.240(7) . ?
C1 F3B 1.265(7) . ?
C1 F1B 1.267(9) . ?
C1 F3A 1.283(7) . ?
C1 F2B 1.294(8) . ?
C1 F2A 1.331(8) . ?
C1 C2 1.535(3) . ?
O2 C4 1.255(2) . ?
C2 C3 1.381(3) . ?
C3 C4 1.379(3) . ?
O3 C7 1.264(3) . ?
O4 C9 1.223(3) . ?
C4 C5 1.531(3) . ?
O5 C12 1.245(3) . ?
C5 F6 1.258(14) . ?
C5 F6A 1.280(18) . ?
C5 F5A 1.288(14) . ?
C5 F5 1.320(14) . ?
C5 F4 1.342(11) . ?
C5 F4A 1.37(2) . ?
C6 F9A 1.239(13) . ?
C6 F8B 1.292(12) . ?
C6 F9B 1.293(10) . ?
C6 F7B 1.295(10) . ?
C6 F7A 1.312(10) . ?
C6 F8A 1.329(11) . ?
C6 C7 1.530(4) . ?
O6 C14 1.257(3) . ?
C7 C8 1.356(3) . ?
C8 C9 1.408(4) . ?
C9 C10 1.550(4) . ?
C10 F12B 1.111(13) . ?
C10 F12A 1.265(10) . ?
C10 F10B 1.270(16) . ?
C10 F11A 1.321(10) . ?
C10 F10A 1.328(10) . ?
C10 F11B 1.417(12) . ?
C11 F15B 1.098(17) . ?
C11 F13B 1.194(19) . ?
C11 F15A 1.271(5) . ?
C11 F13A 1.285(5) . ?
C11 F14A 1.398(5) . ?
C11 C12 1.527(4) . ?
C11 F14B 1.549(12) . ?
C12 C13 1.376(3) . ?
C13 C14 1.361(3) . ?
C14 C15 1.529(4) . ?
C15 F17B 1.13(2) . ?
C15 F18B 1.15(4) . ?
C15 F18A 1.286(6) . ?
C15 F17A 1.334(7) . ?
C15 F16A 1.369(10) . ?
C15 F16B 1.43(2) . ?
C1P C5P 1.394(6) . ?
C1P C2P 1.453(6) . ?
C2P C3P 1.378(6) . ?
C3P C4P 1.384(6) . ?
C4P C5P 1.379(6) . ?
O1R N2R 1.268(2) . ?
N2R C11R 1.355(3) . ?
N2R C3R 1.493(3) . ?
C3R C4Y 1.405(8) . ?
C3R C5X 1.428(7) . ?
C3R C6R 1.514(4) . ?
C3R C4X 1.666(7) . ?
C3R C5Y 1.683(8) . ?
C6R C8Y 1.357(8) . ?
C6R C7X 1.402(7) . ?
C6R N9R 1.490(3) . ?
C6R C8X 1.725(8) . ?
C6R C7Y 1.740(8) . ?
N9R O10R 1.308(2) . ?
N9R C11R 1.334(3) . ?
C11R C12R 1.427(3) . ?
C12R C16R 1.415(3) . ?
C12R C13R 1.437(3) . ?
C13R C14R 1.404(3) . ?
C14R C15R 1.387(4) . ?
C15R C16R 1.409(4) . ?
